data_4123446
loop_
_publ_author_name
'Zhang, Yue-Biao'
'Furukawa, Hiroyasu'
'Ko, Nakeun'
'Nie, Weixuan'
'Park, Hye Jeong'
'Okajima, Satoshi'
'Cordova, Kyle E.'
'Deng, Hexiang'
'Kim, Jaheon'
'Yaghi, Omar M.'

_publ_section_title
;
 Introduction of functionality, selection of topology, and enhancement of
 gas adsorption in multivariate metal-organic framework-177.
;
_journal_issue 7
_journal_name_full 'Journal of the American Chemical Society'
_journal_page_first 2641
_journal_page_last 2650
_journal_paper_doi 10.1021/ja512311a
_journal_volume 137
_journal_year 2015
_chemical_formula_moiety 'C54 H18 F12 O13 Zn4'
_chemical_formula_sum 'C54 H18 F12 O13 Zn4'
_chemical_formula_weight 1364.16
_chemical_name_systematic
; 
 ? 
;
_space_group_IT_number 206
_symmetry_cell_setting cubic
_symmetry_space_group_name_Hall '-I 2b 2c 3'
_symmetry_space_group_name_H-M 'I a -3'
_atom_sites_solution_hydrogens geom
_atom_sites_solution_primary direct
_atom_sites_solution_secondary difmap
_audit_creation_method SHELXL-97
_cell_angle_alpha 90.00
_cell_angle_beta 90.00
_cell_angle_gamma 90.00
_cell_formula_units_Z 8
_cell_length_a 25.9639(7)
_cell_length_b 25.9639(7)
_cell_length_c 25.9639(7)
_cell_measurement_reflns_used 9951
_cell_measurement_temperature 296(2)
_cell_measurement_theta_max 63.09
_cell_measurement_theta_min 3.40
_cell_volume 17502.9(8)
_computing_cell_refinement 'Bruker SAINT'
_computing_data_collection 'Bruker APEX2'
_computing_data_reduction 'Bruker SAINT'
_computing_molecular_graphics 'Bruker SHELXTL'
_computing_publication_material 'Bruker SHELXTL'
_computing_structure_refinement 'SHELXL-97 (Sheldrick, 2008)'
_computing_structure_solution 'SHELXS-97 (Sheldrick, 2008)'
_diffrn_ambient_temperature 296(2)
_diffrn_measured_fraction_theta_full 0.995
_diffrn_measured_fraction_theta_max 0.995
_diffrn_measurement_device_type 'Bruker APEX-II CCD'
_diffrn_measurement_method '\f and \w scans'
_diffrn_radiation_monochromator graphite
_diffrn_radiation_source 'fine-focus sealed tube'
_diffrn_radiation_type CuK\a
_diffrn_radiation_wavelength 1.54178
_diffrn_reflns_av_R_equivalents 0.0442
_diffrn_reflns_av_sigmaI/netI 0.0158
_diffrn_reflns_limit_h_max 27
_diffrn_reflns_limit_h_min -30
_diffrn_reflns_limit_k_max 27
_diffrn_reflns_limit_k_min -30
_diffrn_reflns_limit_l_max 30
_diffrn_reflns_limit_l_min -30
_diffrn_reflns_number 45218
_diffrn_reflns_theta_full 64.88
_diffrn_reflns_theta_max 64.88
_diffrn_reflns_theta_min 3.40
_exptl_absorpt_coefficient_mu 1.826
_exptl_absorpt_correction_T_max 0.7346
_exptl_absorpt_correction_T_min 0.6581
_exptl_absorpt_correction_type multi-scan
_exptl_absorpt_process_details 'SADABS (Bruker, 2002)'
_exptl_crystal_colour colorless
_exptl_crystal_density_diffrn 1.035
_exptl_crystal_density_method 'not measured'
_exptl_crystal_description block
_exptl_crystal_F_000 5392
_exptl_crystal_size_max 0.25
_exptl_crystal_size_mid 0.23
_exptl_crystal_size_min 0.18
_refine_diff_density_max 0.741
_refine_diff_density_min -0.362
_refine_diff_density_rms 0.104
_refine_ls_extinction_method none
_refine_ls_goodness_of_fit_ref 1.360
_refine_ls_hydrogen_treatment constr
_refine_ls_matrix_type full
_refine_ls_number_parameters 150
_refine_ls_number_reflns 2480
_refine_ls_number_restraints 6
_refine_ls_restrained_S_all 1.359
_refine_ls_R_factor_all 0.1097
_refine_ls_R_factor_gt 0.0978
_refine_ls_shift/su_max 0.000
_refine_ls_shift/su_mean 0.000
_refine_ls_structure_factor_coef Fsqd
_refine_ls_weighting_details 'calc w=1/[\s^2^(Fo^2^)+(0.2000P)^2^+0.0000P] where P=(Fo^2^+2Fc^2^)/3'
_refine_ls_weighting_scheme calc
_refine_ls_wR_factor_gt 0.3111
_refine_ls_wR_factor_ref 0.3259
_reflns_number_gt 1886
_reflns_number_total 2480
_reflns_threshold_expression >2sigma(I)
_cod_data_source_file ja512311a_si_012.cif
_cod_data_source_block MOF-155-F
_cod_depositor_comments
;
The following automatic conversions were performed:

'_symmetry_cell_setting' value 'Cubic' changed to 'cubic' according
to
/usr/data/users/saulius/crontab/automatic-downloads/rss-feeds/ACS/lib/dictionaries/cif_core.dic
dictionary named 'cif_core.dic' version 2.4.2 from 2011-04-26.

Automatic conversion script
Id: cif_fix_values 3008 2015-01-20 13:52:24Z robertas 

 Adding full bibliography for 4123443--4123455.cif.
;
_cod_database_code 4123446

loop_
_symmetry_equiv_pos_as_xyz
'x, y, z'
'z, x, y'
'y, z, x'
'-y, -z+1/2, x'
'z, -x, -y+1/2'
'-y+1/2, z, -x'
'-z, -x+1/2, y'
'-z+1/2, x, -y'
'y, -z, -x+1/2'
'-x, -y+1/2, z'
'x, -y, -z+1/2'
'-x+1/2, y, -z'
'x+1/2, y+1/2, z+1/2'
'z+1/2, x+1/2, y+1/2'
'y+1/2, z+1/2, x+1/2'
'-y+1/2, -z+1, x+1/2'
'z+1/2, -x+1/2, -y+1'
'-y+1, z+1/2, -x+1/2'
'-z+1/2, -x+1, y+1/2'
'-z+1, x+1/2, -y+1/2'
'y+1/2, -z+1/2, -x+1'
'-x+1/2, -y+1, z+1/2'
'x+1/2, -y+1/2, -z+1'
'-x+1, y+1/2, -z+1/2'
'-x, -y, -z'
'-z, -x, -y'
'-y, -z, -x'
'y, z-1/2, -x'
'-z, x, y-1/2'
'y-1/2, -z, x'
'z, x-1/2, -y'
'z-1/2, -x, y'
'-y, z, x-1/2'
'x, y-1/2, -z'
'-x, y, z-1/2'
'x-1/2, -y, z'
'-x+1/2, -y+1/2, -z+1/2'
'-z+1/2, -x+1/2, -y+1/2'
'-y+1/2, -z+1/2, -x+1/2'
'y+1/2, z, -x+1/2'
'-z+1/2, x+1/2, y'
'y, -z+1/2, x+1/2'
'z+1/2, x, -y+1/2'
'z, -x+1/2, y+1/2'
'-y+1/2, z+1/2, x'
'x+1/2, y, -z+1/2'
'-x+1/2, y+1/2, z'
'x, -y+1/2, z+1/2'

loop_
_atom_site_label
_atom_site_type_symbol
_atom_site_fract_x
_atom_site_fract_y
_atom_site_fract_z
_atom_site_U_iso_or_equiv
_atom_site_adp_type
_atom_site_occupancy
_atom_site_symmetry_multiplicity
_atom_site_calc_flag
_atom_site_refinement_flags
Zn1 Zn 0.20577(4) 0.29423(4) 0.70577(4) 0.0617(6) Uani 0.50 3 d SP
Zn2 Zn 0.18559(5) 0.26624(5) 0.78429(5) 0.0867(6) Uani 0.50 1 d P
O1 O 0.2500 0.2500 0.7500 0.0631(14) Uani 1 6 d S
O2 O 0.1270(3) 0.2455(5) 0.7415(5) 0.155(5) Uani 0.50 1 d P
O2A O 0.1383(2) 0.2643(3) 0.6912(3) 0.0833(17) Uani 0.50 1 d P
O3 O 0.1617(3) 0.2023(3) 0.6787(4) 0.116(3) Uani 0.50 1 d PU
O3A O 0.1501(3) 0.1873(3) 0.7335(3) 0.110(2) Uani 0.50 1 d P
C1 C 0.1247(2) 0.2206(2) 0.7055(2) 0.0925(15) Uani 1 1 d .
C2 C 0.0718(2) 0.2033(2) 0.6868(2) 0.0910(15) Uani 1 1 d .
C3 C 0.0353(2) 0.1850(3) 0.7190(2) 0.1090(19) Uani 1 1 d .
C4 C -0.0118(2) 0.1655(3) 0.70283(19) 0.1020(17) Uani 1 1 d .
H4 H -0.0361 0.1545 0.7267 0.122 Uiso 1 1 calc R
C5 C -0.02187(18) 0.16264(18) 0.65107(17) 0.0808(12) Uani 1 1 d .
C6 C 0.0153(2) 0.18008(19) 0.6171(2) 0.0965(16) Uani 1 1 d .
H6 H 0.0094 0.1787 0.5818 0.116 Uiso 1 1 calc R
C7 C 0.0605(2) 0.1992(2) 0.6355(2) 0.0958(15) Uani 1 1 d .
C8 C -0.06994(16) 0.13787(16) 0.63210(16) 0.0752(11) Uani 1 1 d .
C9 C -0.09433(17) 0.15594(16) 0.58870(16) 0.0795(12) Uani 1 1 d .
H9 H -0.0813 0.1847 0.5718 0.095 Uiso 1 1 calc R
F1 F 0.04199(15) 0.1892(2) 0.77069(13) 0.166(2) Uani 1 1 d .
F2 F 0.09589(14) 0.21587(16) 0.60118(13) 0.1351(16) Uani 1 1 d .

loop_
_atom_site_aniso_label
_atom_site_aniso_U_11
_atom_site_aniso_U_22
_atom_site_aniso_U_33
_atom_site_aniso_U_23
_atom_site_aniso_U_13
_atom_site_aniso_U_12
Zn1 0.0617(6) 0.0617(6) 0.0617(6) -0.0070(4) 0.0070(4) -0.0070(4)
Zn2 0.0817(9) 0.0900(9) 0.0884(9) -0.0065(6) -0.0060(6) 0.0121(6)
O1 0.0631(14) 0.0631(14) 0.0631(14) -0.0001(15) 0.0001(15) -0.0001(15)
O2 0.073(4) 0.233(12) 0.159(9) -0.098(9) -0.004(5) -0.039(6)
O2A 0.070(3) 0.086(4) 0.094(4) -0.006(3) -0.005(3) -0.036(3)
O3 0.089(5) 0.111(5) 0.149(8) -0.025(5) -0.015(5) -0.019(4)
O3A 0.096(5) 0.122(6) 0.114(6) 0.030(5) -0.029(4) -0.039(4)
C1 0.081(3) 0.114(4) 0.083(3) 0.000(3) -0.011(2) -0.030(3)
C2 0.085(3) 0.099(3) 0.089(3) 0.011(2) -0.017(3) -0.029(3)
C3 0.090(3) 0.155(5) 0.081(3) -0.005(3) -0.019(3) -0.032(3)
C4 0.084(3) 0.141(5) 0.082(3) 0.004(3) -0.009(2) -0.037(3)
C5 0.082(3) 0.088(3) 0.073(2) 0.020(2) -0.019(2) -0.020(2)
C6 0.107(4) 0.098(3) 0.085(3) 0.024(2) -0.014(3) -0.042(3)
C7 0.092(3) 0.103(3) 0.092(3) 0.022(3) -0.006(3) -0.032(3)
C8 0.075(2) 0.077(2) 0.074(2) 0.0097(19) -0.0134(19) -0.0163(19)
C9 0.085(3) 0.076(2) 0.078(3) 0.0198(19) -0.013(2) -0.026(2)
F1 0.117(3) 0.301(6) 0.080(2) 0.002(3) -0.0114(17) -0.088(3)
F2 0.121(3) 0.184(4) 0.101(2) 0.037(2) -0.0060(19) -0.077(2)

loop_
_atom_type_symbol
_atom_type_description
_atom_type_scat_dispersion_real
_atom_type_scat_dispersion_imag
_atom_type_scat_source
C C 0.0181 0.0091 'International Tables Vol C Tables 4.2.6.8 and 6.1.1.4'
H H 0.0000 0.0000 'International Tables Vol C Tables 4.2.6.8 and 6.1.1.4'
O O 0.0492 0.0322 'International Tables Vol C Tables 4.2.6.8 and 6.1.1.4'
F F 0.0727 0.0534 'International Tables Vol C Tables 4.2.6.8 and 6.1.1.4'
Zn Zn -1.5491 0.6778 'International Tables Vol C Tables 4.2.6.8 and 6.1.1.4'

loop_
_geom_angle_atom_site_label_1
_geom_angle_atom_site_label_2
_geom_angle_atom_site_label_3
_geom_angle
_geom_angle_site_symmetry_1
_geom_angle_site_symmetry_3
O2A Zn1 O2A 105.1(2) . 16
O2A Zn1 O2A 105.1(2) . 17_455
O2A Zn1 O2A 105.1(2) 16 17_455
O2A Zn1 O1 113.6(2) . .
O2A Zn1 O1 113.6(2) 16 .
O2A Zn1 O1 113.6(2) 17_455 .
O3A Zn2 O3 106.1(4) 28_556 17_455
O3A Zn2 O1 107.1(2) 28_556 .
O3 Zn2 O1 112.1(3) 17_455 .
O3A Zn2 O2 113.7(5) 28_556 .
O3 Zn2 O2 107.4(5) 17_455 .
O1 Zn2 O2 110.5(3) . .
Zn2 O1 Zn2 107.92(4) 28_556 37_556
Zn2 O1 Zn2 72.08(4) 28_556 17_455
Zn2 O1 Zn2 72.08(4) 37_556 17_455
Zn2 O1 Zn2 107.92(4) 28_556 29_656
Zn2 O1 Zn2 107.92(4) 37_556 29_656
Zn2 O1 Zn2 180.00(7) 17_455 29_656
Zn2 O1 Zn2 72.08(4) 28_556 .
Zn2 O1 Zn2 180.000(1) 37_556 .
Zn2 O1 Zn2 107.92(4) 17_455 .
Zn2 O1 Zn2 72.08(4) 29_656 .
Zn2 O1 Zn2 180.0 28_556 16
Zn2 O1 Zn2 72.08(4) 37_556 16
Zn2 O1 Zn2 107.92(4) 17_455 16
Zn2 O1 Zn2 72.08(4) 29_656 16
Zn2 O1 Zn2 107.92(4) . 16
Zn2 O1 Zn1 69.02(4) 28_556 37_556
Zn2 O1 Zn1 69.02(4) 37_556 37_556
Zn2 O1 Zn1 110.98(4) 17_455 37_556
Zn2 O1 Zn1 69.02(4) 29_656 37_556
Zn2 O1 Zn1 110.98(4) . 37_556
Zn2 O1 Zn1 110.98(4) 16 37_556
Zn2 O1 Zn1 110.98(4) 28_556 .
Zn2 O1 Zn1 110.98(4) 37_556 .
Zn2 O1 Zn1 69.02(4) 17_455 .
Zn2 O1 Zn1 110.98(4) 29_656 .
Zn2 O1 Zn1 69.02(4) . .
Zn2 O1 Zn1 69.02(4) 16 .
Zn1 O1 Zn1 180.00(5) 37_556 .
C1 O2 O2A 56.7(7) . .
C1 O2 O3A 52.5(6) . .
O2A O2 O3A 97.1(7) . .
C1 O2 Zn2 131.5(7) . .
O2A O2 Zn2 105.5(6) . .
O3A O2 Zn2 92.3(6) . .
C1 O2A O2 50.0(5) . .
C1 O2A O3 46.9(5) . .
O2 O2A O3 85.8(7) . .
C1 O2A Zn1 124.0(5) . .
O2 O2A Zn1 98.2(5) . .
O3 O2A Zn1 95.2(4) . .
C1 O3 O3A 55.4(6) . .
C1 O3 O2A 45.3(4) . .
O3A O3 O2A 89.7(6) . .
C1 O3 Zn2 128.2(6) . 16
O3A O3 Zn2 98.9(6) . 16
O2A O3 Zn2 99.0(4) . 16
C1 O3A O3 53.4(5) . .
C1 O3A O2 43.6(5) . .
O3 O3A O2 87.3(7) . .
C1 O3A Zn2 135.6(5) . 29_656
O3 O3A Zn2 104.4(5) . 29_656
O2 O3A Zn2 107.0(5) . 29_656
O2 C1 O2A 73.3(9) . .
O2 C1 O3 128.2(7) . .
O2A C1 O3 87.8(6) . .
O2 C1 O3A 83.9(9) . .
O2A C1 O3A 128.7(6) . .
O3 C1 O3A 71.2(7) . .
O2 C1 C2 118.5(7) . .
O2A C1 C2 115.4(5) . .
O3 C1 C2 113.3(6) . .
O3A C1 C2 115.9(5) . .
C3 C2 C7 115.1(4) . .
C3 C2 C1 122.7(5) . .
C7 C2 C1 121.7(5) . .
C2 C3 F1 119.6(5) . .
C2 C3 C4 124.1(5) . .
F1 C3 C4 116.1(5) . .
C5 C4 C3 118.8(5) . .
C5 C4 H4 120.6 . .
C3 C4 H4 120.6 . .
C4 C5 C6 118.4(4) . .
C4 C5 C8 120.5(4) . .
C6 C5 C8 121.0(4) . .
C7 C6 C5 119.8(5) . .
C7 C6 H6 120.1 . .
C5 C6 H6 120.1 . .
F2 C7 C6 118.2(5) . .
F2 C7 C2 118.1(5) . .
C6 C7 C2 123.7(5) . .
C9 C8 C9 119.0(4) . 19_545
C9 C8 C5 120.7(4) . .
C9 C8 C5 120.2(3) 19_545 .
C8 C9 C8 121.0(4) . 18_445
C8 C9 H9 119.5 . .
C8 C9 H9 119.5 18_445 .

loop_
_geom_bond_atom_site_label_1
_geom_bond_atom_site_label_2
_geom_bond_distance
_geom_bond_site_symmetry_2
Zn1 O2A 1.954(5) .
Zn1 O2A 1.954(5) 16
Zn1 O2A 1.954(5) 17_455
Zn1 O1 1.9892(18) .
Zn1 Zn2 2.2270(17) 17_455
Zn1 Zn2 2.2270(17) 16
Zn1 Zn2 2.2270(17) .
Zn2 O3A 1.903(7) 28_556
Zn2 O3 1.911(8) 17_455
Zn2 O1 1.9408(13) .
Zn2 O2 1.958(8) .
Zn2 Zn2 2.2837(18) 28_556
Zn2 Zn2 2.2837(18) 29_656
Zn2 Zn2 3.139(2) 17_455
Zn2 Zn2 3.139(2) 16
O1 Zn2 1.9408(13) 28_556
O1 Zn2 1.9408(13) 37_556
O1 Zn2 1.9408(13) 17_455
O1 Zn2 1.9408(13) 29_656
O1 Zn2 1.9408(13) 16
O1 Zn1 1.9892(18) 37_556
O2 C1 1.139(11) .
O2 O2A 1.425(14) .
O2 O3A 1.641(15) .
O2A C1 1.244(8) .
O2A O3 1.749(11) .
O3 C1 1.277(11) .
O3 O3A 1.506(14) .
O3 Zn2 1.911(8) 16
O3A C1 1.309(9) .
O3A Zn2 1.903(7) 29_656
C1 C2 1.525(7) .
C2 C3 1.349(8) .
C2 C7 1.369(7) .
C3 F1 1.359(6) .
C3 C4 1.389(7) .
C4 C5 1.371(7) .
C4 H4 0.9300 .
C5 C6 1.383(7) .
C5 C8 1.488(6) .
C6 C7 1.361(7) .
C6 H6 0.9300 .
C7 F2 1.351(6) .
C8 C9 1.375(6) .
C8 C9 1.378(5) 19_545
C9 C8 1.378(5) 18_445
C9 H9 0.9300 .

loop_
_geom_torsion_atom_site_label_1
_geom_torsion_atom_site_label_2
_geom_torsion_atom_site_label_3
_geom_torsion_atom_site_label_4
_geom_torsion
_geom_torsion_site_symmetry_1
_geom_torsion_site_symmetry_4
O3A Zn2 O1 Zn1 0.1(3) 28_556 37_556
O3 Zn2 O1 Zn1 116.0(3) 17_455 37_556
O2 Zn2 O1 Zn1 -124.2(5) . 37_556
O3A Zn2 O1 Zn1 -179.9(3) 28_556 .
O3 Zn2 O1 Zn1 -64.0(3) 17_455 .
O2 Zn2 O1 Zn1 55.8(5) . .
O2A Zn1 O1 Zn2 -117.9(2) . 28_556
O2A Zn1 O1 Zn2 122.1(2) 16 28_556
O2A Zn1 O1 Zn2 2.1(2) 17_455 28_556
O2A Zn1 O1 Zn2 -177.9(2) . 17_455
O2A Zn1 O1 Zn2 62.1(2) 16 17_455
O2A Zn1 O1 Zn2 -57.9(2) 17_455 17_455
O2A Zn1 O1 Zn2 2.1(2) . 29_656
O2A Zn1 O1 Zn2 -117.9(2) 16 29_656
O2A Zn1 O1 Zn2 122.1(2) 17_455 29_656
O2A Zn1 O1 Zn2 -57.9(2) . .
O2A Zn1 O1 Zn2 -177.9(2) 16 .
O2A Zn1 O1 Zn2 62.1(2) 17_455 .
O2A Zn1 O1 Zn2 62.1(2) . 16
O2A Zn1 O1 Zn2 -57.9(2) 16 16
O2A Zn1 O1 Zn2 -177.9(2) 17_455 16
O3A Zn2 O2 C1 -108.3(15) 28_556 .
O3 Zn2 O2 C1 134.6(15) 17_455 .
O1 Zn2 O2 C1 12.1(17) . .
O3A Zn2 O2 O2A -167.3(6) 28_556 .
O3 Zn2 O2 O2A 75.6(7) 17_455 .
O1 Zn2 O2 O2A -46.9(8) . .
O3A Zn2 O2 O3A -69.3(5) 28_556 .
O3 Zn2 O2 O3A 173.6(6) 17_455 .
O1 Zn2 O2 O3A 51.1(7) . .
O3A O2 O2A C1 35.4(5) . .
Zn2 O2 O2A C1 129.8(9) . .
C1 O2 O2A O3 -33.5(6) . .
O3A O2 O2A O3 1.9(5) . .
Zn2 O2 O2A O3 96.4(6) . .
C1 O2 O2A Zn1 -128.1(6) . .
O3A O2 O2A Zn1 -92.7(5) . .
Zn2 O2 O2A Zn1 1.7(7) . .
O2A Zn1 O2A C1 120.9(7) 16 .
O2A Zn1 O2A C1 -128.4(7) 17_455 .
O1 Zn1 O2A C1 -3.7(7) . .
O2A Zn1 O2A O2 167.6(6) 16 .
O2A Zn1 O2A O2 -81.8(7) 17_455 .
O1 Zn1 O2A O2 42.9(6) . .
O2A Zn1 O2A O3 81.0(6) 16 .
O2A Zn1 O2A O3 -168.3(5) 17_455 .
O1 Zn1 O2A O3 -43.6(5) . .
O2 O2A O3 C1 35.4(5) . .
Zn1 O2A O3 C1 133.2(6) . .
C1 O2A O3 O3A -37.4(5) . .
O2 O2A O3 O3A -2.1(5) . .
Zn1 O2A O3 O3A 95.8(4) . .
C1 O2A O3 Zn2 -136.4(8) . 16
O2 O2A O3 Zn2 -101.1(5) . 16
Zn1 O2A O3 Zn2 -3.2(5) . 16
O2A O3 O3A C1 31.7(4) . .
Zn2 O3 O3A C1 130.7(6) 16 .
C1 O3 O3A O2 -29.9(4) . .
O2A O3 O3A O2 1.8(4) . .
Zn2 O3 O3A O2 100.9(4) 16 .
C1 O3 O3A Zn2 -136.7(6) . 29_656
O2A O3 O3A Zn2 -105.0(5) . 29_656
Zn2 O3 O3A Zn2 -6.0(6) 16 29_656
O2A O2 O3A C1 -37.6(6) . .
Zn2 O2 O3A C1 -143.6(8) . .
C1 O2 O3A O3 35.4(6) . .
O2A O2 O3A O3 -2.2(5) . .
Zn2 O2 O3A O3 -108.2(5) . .
C1 O2 O3A Zn2 139.6(7) . 29_656
O2A O2 O3A Zn2 102.0(5) . 29_656
Zn2 O2 O3A Zn2 -3.9(6) . 29_656
O3A O2 C1 O2A -133.6(6) . .
Zn2 O2 C1 O2A -81.2(13) . .
O2A O2 C1 O3 73.4(11) . .
O3A O2 C1 O3 -60.2(11) . .
Zn2 O2 C1 O3 -8(2) . .
O2A O2 C1 O3A 133.6(6) . .
Zn2 O2 C1 O3A 52.4(14) . .
O2A O2 C1 C2 -110.3(8) . .
O3A O2 C1 C2 116.1(8) . .
Zn2 O2 C1 C2 168.5(9) . .
O3 O2A C1 O2 131.1(8) . .
Zn1 O2A C1 O2 70.0(8) . .
O2 O2A C1 O3 -131.1(8) . .
Zn1 O2A C1 O3 -61.1(7) . .
O2 O2A C1 O3A -67.4(9) . .
O3 O2A C1 O3A 63.7(9) . .
Zn1 O2A C1 O3A 2.6(12) . .
O2 O2A C1 C2 114.1(8) . .
O3 O2A C1 C2 -114.8(7) . .
Zn1 O2A C1 C2 -175.9(4) . .
O3A O3 C1 O2 65.7(13) . .
O2A O3 C1 O2 -66.7(12) . .
Zn2 O3 C1 O2 -6.6(18) 16 .
O3A O3 C1 O2A 132.4(6) . .
Zn2 O3 C1 O2A 60.1(9) 16 .
O2A O3 C1 O3A -132.4(6) . .
Zn2 O3 C1 O3A -72.3(9) 16 .
O3A O3 C1 C2 -110.8(6) . .
O2A O3 C1 C2 116.8(6) . .
Zn2 O3 C1 C2 176.9(6) 16 .
O3 O3A C1 O2 -133.9(7) . .
Zn2 O3A C1 O2 -62.2(11) 29_656 .
O3 O3A C1 O2A -71.1(9) . .
O2 O3A C1 O2A 62.8(9) . .
Zn2 O3A C1 O2A 0.6(16) 29_656 .
O2 O3A C1 O3 133.9(7) . .
Zn2 O3A C1 O3 71.7(10) 29_656 .
O3 O3A C1 C2 107.4(7) . .
O2 O3A C1 C2 -118.7(8) . .
Zn2 O3A C1 C2 179.0(7) 29_656 .
O2 C1 C2 C3 -44.5(13) . .
O2A C1 C2 C3 -128.5(8) . .
O3 C1 C2 C3 132.4(8) . .
O3A C1 C2 C3 52.9(10) . .
O2 C1 C2 C7 143.9(11) . .
O2A C1 C2 C7 59.9(9) . .
O3 C1 C2 C7 -39.3(9) . .
O3A C1 C2 C7 -118.8(8) . .
C7 C2 C3 F1 -177.3(6) . .
C1 C2 C3 F1 10.5(11) . .
C7 C2 C3 C4 -3.0(11) . .
C1 C2 C3 C4 -175.2(6) . .
C2 C3 C4 C5 2.3(12) . .
F1 C3 C4 C5 176.9(6) . .
C3 C4 C5 C6 -0.8(10) . .
C3 C4 C5 C8 174.7(6) . .
C4 C5 C6 C7 0.3(9) . .
C8 C5 C6 C7 -175.3(5) . .
C5 C6 C7 F2 180.0(5) . .
C5 C6 C7 C2 -1.1(10) . .
C3 C2 C7 F2 -178.7(6) . .
C1 C2 C7 F2 -6.5(9) . .
C3 C2 C7 C6 2.4(10) . .
C1 C2 C7 C6 174.6(6) . .
C4 C5 C8 C9 145.9(5) . .
C6 C5 C8 C9 -38.6(7) . .
C4 C5 C8 C9 -38.4(8) . 19_545
C6 C5 C8 C9 137.1(5) . 19_545
C9 C8 C9 C8 2.0(10) 19_545 18_445
C5 C8 C9 C8 177.8(3) . 18_445

loop_
_platon_squeeze_void_nr
_platon_squeeze_void_average_x
_platon_squeeze_void_average_y
_platon_squeeze_void_average_z
_platon_squeeze_void_volume
_platon_squeeze_void_count_electrons
_platon_squeeze_void_content
1 -0.013 0.003 0.000 8726 2541 ' '
